data_7223352
loop_
_publ_author_name
'Chisca, Diana'
'Croitor, Lilia'
'Petuhov, Oleg'
'Coropceanu, Eduard B.'
'Fonari, Marina S.'

_publ_section_title
;
 MOF-71 as a degradation product in single crystal to single crystal
 transformation of new three-dimensional Co(ii) 1,4-benzenedicarboxylate
;
_journal_issue 1
_journal_name_full CrystEngComm
_journal_page_first 38
_journal_paper_doi 10.1039/C5CE02094H
_journal_volume 18
_journal_year 2016
_chemical_formula_sum 'C11 H11 Co N O5'
_chemical_formula_weight 296.14
_space_group_crystal_system orthorhombic
_space_group_IT_number 74
_space_group_name_Hall '-I 2b 2'
_space_group_name_H-M_alt 'I m m a'
_symmetry_space_group_name_Hall '-I 2b 2'
_symmetry_space_group_name_H-M 'I m m a'
_atom_sites_solution_hydrogens geom
_audit_creation_method SHELXL-2014/7
_audit_update_record
;
2015-11-12 deposited with the CCDC.
2015-11-13 downloaded from the CCDC.
;
_cell_angle_alpha 90
_cell_angle_beta 90
_cell_angle_gamma 90
_cell_formula_units_Z 4
_cell_length_a 19.228(5)
_cell_length_b 7.240(4)
_cell_length_c 8.874(4)
_cell_measurement_reflns_used 135
_cell_measurement_temperature 293(2)
_cell_measurement_theta_max 16.0340
_cell_measurement_theta_min 3.6160
_cell_volume 1235.4(9)
_computing_cell_refinement
;
CrysAlisPro, Agilent Technologies,
Version 1.171.37.35 (release 13-08-2014 CrysAlis171 .NET)
(compiled Aug 13 2014,18:06:01)
;
_computing_data_collection
;
CrysAlisPro, Agilent Technologies,
Version 1.171.37.35 (release 13-08-2014 CrysAlis171 .NET)
(compiled Aug 13 2014,18:06:01)
;
_computing_data_reduction
;
CrysAlisPro, Agilent Technologies,
Version 1.171.37.35 (release 13-08-2014 CrysAlis171 .NET)
(compiled Aug 13 2014,18:06:01)
;
_computing_molecular_graphics PLATON
_computing_structure_refinement 'SHELXL-2014/7 (Sheldrick, 2014)'
_computing_structure_solution 'SHELXL-2014/7 (Sheldrick, 2014)'
_diffrn_ambient_temperature 293(2)
_diffrn_measured_fraction_theta_full 0.990
_diffrn_measured_fraction_theta_max 0.990
_diffrn_measurement_device_type 'Xcalibur, Eos'
_diffrn_measurement_method '\w scans'
_diffrn_radiation_type MoK\a
_diffrn_radiation_wavelength 0.71073
_diffrn_reflns_av_R_equivalents 0.1818
_diffrn_reflns_av_unetI/netI 0.2214
_diffrn_reflns_laue_measured_fraction_full 0.990
_diffrn_reflns_laue_measured_fraction_max 0.990
_diffrn_reflns_limit_h_max 22
_diffrn_reflns_limit_h_min -21
_diffrn_reflns_limit_k_max 8
_diffrn_reflns_limit_k_min -6
_diffrn_reflns_limit_l_max 10
_diffrn_reflns_limit_l_min -9
_diffrn_reflns_number 1626
_diffrn_reflns_point_group_measured_fraction_full 0.990
_diffrn_reflns_point_group_measured_fraction_max 0.990
_diffrn_reflns_theta_full 24.964
_diffrn_reflns_theta_max 24.964
_diffrn_reflns_theta_min 3.632
_exptl_absorpt_coefficient_mu 1.401
_exptl_absorpt_correction_T_max 1.00000
_exptl_absorpt_correction_T_min 0.46325
_exptl_absorpt_correction_type multi-scan
_exptl_absorpt_process_details
;
CrysAlisPro, Agilent Technologies,
Version 1.171.37.35 (release 13-08-2014 CrysAlis171 .NET)
(compiled Aug 13 2014,18:06:01)
Empirical absorption correction using spherical harmonics,
 implemented in SCALE3 ABSPACK scaling algorithm.
;
_exptl_crystal_colour pink
_exptl_crystal_density_diffrn 1.592
_exptl_crystal_description prism
_exptl_crystal_F_000 604
_exptl_crystal_size_max 0.25
_exptl_crystal_size_mid 0.20
_exptl_crystal_size_min 0.06
_refine_diff_density_max 1.989
_refine_diff_density_min -0.843
_refine_diff_density_rms 0.208
_refine_ls_extinction_method none
_refine_ls_goodness_of_fit_ref 0.991
_refine_ls_hydrogen_treatment constr
_refine_ls_matrix_type full
_refine_ls_number_parameters 61
_refine_ls_number_reflns 607
_refine_ls_number_restraints 7
_refine_ls_restrained_S_all 0.989
_refine_ls_R_factor_all 0.2033
_refine_ls_R_factor_gt 0.1264
_refine_ls_shift/su_max 0.000
_refine_ls_shift/su_mean 0.000
_refine_ls_structure_factor_coef Fsqd
_refine_ls_weighting_details 'w=1/[\s^2^(Fo^2^)+(0.1408P)^2^] where P=(Fo^2^+2Fc^2^)/3'
_refine_ls_weighting_scheme calc
_refine_ls_wR_factor_gt 0.2807
_refine_ls_wR_factor_ref 0.3300
_reflns_Friedel_coverage 0.000
_reflns_number_gt 273
_reflns_number_total 607
_reflns_threshold_expression 'I > 2\s(I)'
_cod_data_source_file c5ce02094h1.cif
_cod_data_source_block MOF_71_thermal_stress
_cod_depositor_comments 'Adding full bibliography for 7223351--7223352.cif.'
_cod_database_code 7223352
_shelx_shelxl_version_number 2014/7
_shelx_space_group_comment
;
The symmetry employed for this shelxl refinement is uniquely defined
by the following loop, which should always be used as a source of
symmetry information in preference to the above space-group names.
They are only intended as comments.
;

loop_
_space_group_symop_operation_xyz
'x, y, z'
'-x, -y+1/2, z'
'x, -y, -z'
'-x, y+1/2, -z'
'x+1/2, y+1/2, z+1/2'
'-x+1/2, -y+1, z+1/2'
'x+1/2, -y+1/2, -z+1/2'
'-x+1/2, y+1, -z+1/2'
'-x, -y, -z'
'x, y-1/2, -z'
'-x, y, z'
'x, -y-1/2, z'
'-x+1/2, -y+1/2, -z+1/2'
'x+1/2, y, -z+1/2'
'-x+1/2, y+1/2, z+1/2'
'x+1/2, -y, z+1/2'

loop_
_atom_site_label
_atom_site_type_symbol
_atom_site_fract_x
_atom_site_fract_y
_atom_site_fract_z
_atom_site_U_iso_or_equiv
_atom_site_adp_type
_atom_site_occupancy
_atom_site_site_symmetry_order
_atom_site_calc_flag
_atom_site_refinement_flags_posn
_atom_site_refinement_flags_adp
_atom_site_refinement_flags_occupancy
Co1 Co 0.0000 0.0000 0.5000 0.0437(13) Uani 1 4 d S T P
O1 O 0.0783(4) -0.0970(13) 0.3637(11) 0.070(3) Uani 1 1 d . . .
O2 O 0.0000 0.2500 0.3624(17) 0.039(4) Uani 1 4 d S T P
C1 C 0.1051(9) -0.2500 0.345(2) 0.048(5) Uani 1 2 d S T P
C2 C 0.1811(9) -0.2500 0.296(2) 0.063(6) Uani 1 2 d S T P
C3 C 0.2149(7) -0.417(2) 0.275(2) 0.092(6) Uani 1 1 d . . .
H3 H 0.1919 -0.5273 0.2930 0.111 Uiso 1 1 calc R U .
N1 N 0.0000 0.2500 0.108(3) 0.087(9) Uani 1 4 d DS T P
C4 C -0.027(2) 0.2500 0.237(4) 0.050(10) Uani 0.5 2 d S T P
C5 C 0.0791(10) 0.2500 0.105(6) 0.11(2) Uani 0.5 2 d DS T P
C6 C -0.029(4) 0.2500 -0.042(5) 0.14(3) Uani 0.5 2 d S TU P

loop_
_atom_site_aniso_label
_atom_site_aniso_U_11
_atom_site_aniso_U_22
_atom_site_aniso_U_33
_atom_site_aniso_U_23
_atom_site_aniso_U_13
_atom_site_aniso_U_12
Co1 0.0346(19) 0.058(3) 0.039(2) 0.0024(17) 0.000 0.000
O1 0.053(6) 0.085(8) 0.072(7) -0.006(6) 0.025(5) 0.007(6)
O2 0.039(9) 0.049(10) 0.029(10) 0.000 0.000 0.000
C1 0.050(11) 0.049(11) 0.045(11) 0.000 0.014(10) 0.000
C2 0.041(10) 0.089(16) 0.058(14) 0.000 0.005(11) 0.000
C3 0.058(9) 0.054(10) 0.165(19) 0.009(11) 0.044(11) 0.008(8)
N1 0.10(2) 0.10(2) 0.06(2) 0.000 0.000 0.000
C4 0.07(3) 0.06(2) 0.021(16) 0.000 0.03(2) 0.000
C5 0.18(6) 0.06(3) 0.10(5) 0.000 -0.07(5) 0.000
C6 0.24(8) 0.16(4) 0.04(2) 0.000 -0.08(4) 0.000

loop_
_atom_type_symbol
_atom_type_description
_atom_type_scat_dispersion_real
_atom_type_scat_dispersion_imag
_atom_type_scat_source
C C 0.0033 0.0016 'International Tables Vol C Tables 4.2.6.8 and 6.1.1.4'
H H 0.0000 0.0000 'International Tables Vol C Tables 4.2.6.8 and 6.1.1.4'
Co Co 0.3494 0.9721 'International Tables Vol C Tables 4.2.6.8 and 6.1.1.4'
N N 0.0061 0.0033 'International Tables Vol C Tables 4.2.6.8 and 6.1.1.4'
O O 0.0106 0.0060 'International Tables Vol C Tables 4.2.6.8 and 6.1.1.4'

loop_
_geom_angle_atom_site_label_1
_geom_angle_atom_site_label_2
_geom_angle_atom_site_label_3
_geom_angle
_geom_angle_site_symmetry_1
_geom_angle_site_symmetry_3
O1 Co1 O1 94.2(5) . 11
O1 Co1 O1 85.8(5) . 3_556
O1 Co1 O1 180.0(5) 11 3_556
O1 Co1 O1 180.0(3) . 9_556
O1 Co1 O1 85.8(5) 11 9_556
O1 Co1 O1 94.2(5) 3_556 9_556
O1 Co1 O2 87.4(3) . .
O1 Co1 O2 87.4(3) 11 .
O1 Co1 O2 92.6(3) 3_556 .
O1 Co1 O2 92.6(3) 9_556 .
O1 Co1 O2 92.6(3) . 9_556
O1 Co1 O2 92.6(3) 11 9_556
O1 Co1 O2 87.4(3) 3_556 9_556
O1 Co1 O2 87.4(3) 9_556 9_556
O2 Co1 O2 180.0 . 9_556
C1 O1 Co1 133.9(10) . .
C4 O2 C4 50(3) 2 .
C4 O2 Co1 120.5(5) 2 2
C4 O2 Co1 120.5(5) . 2
C4 O2 Co1 120.5(5) 2 .
C4 O2 Co1 120.5(5) . .
Co1 O2 Co1 112.0(6) 2 .
O1 C1 O1 127.8(17) 12 .
O1 C1 C2 116.1(9) 12 .
O1 C1 C2 116.1(9) . .
C3 C2 C3 121.4(18) 12 .
C3 C2 C1 119.3(9) 12 .
C3 C2 C1 119.3(9) . .
C2 C3 C3 119.3(9) . 8_545
C4 N1 C4 49(4) 2 .
C4 N1 C6 178(4) 2 .
C4 N1 C6 133(4) . .
C4 N1 C6 133(4) 2 2
C4 N1 C6 178(4) . 2
C6 N1 C6 45(6) . 2
C4 N1 C5 116(4) 2 2
C4 N1 C5 67(3) . 2
C6 N1 C5 66(4) . 2
C6 N1 C5 112(4) 2 2
C4 N1 C5 67(3) 2 .
C4 N1 C5 116(4) . .
C6 N1 C5 112(4) . .
C6 N1 C5 66(4) 2 .
C5 N1 C5 178(5) 2 .
C4 C4 N1 66(2) 2 .
C4 C4 O2 65.0(17) 2 .
N1 C4 O2 131(3) . .
C4 C4 C5 130.6(18) 2 2
N1 C4 C5 65.1(19) . 2
O2 C4 C5 164(3) . 2
C4 C5 C6 103(3) 2 2
C4 C5 N1 48.3(19) 2 .
C6 C5 N1 55(3) 2 .
C6 C6 N1 67(3) 2 .
C6 C6 C5 126(2) 2 2
N1 C6 C5 58.9(19) . 2

loop_
_geom_bond_atom_site_label_1
_geom_bond_atom_site_label_2
_geom_bond_distance
_geom_bond_site_symmetry_2
Co1 O1 2.054(8) .
Co1 O1 2.055(8) 11
Co1 O1 2.055(8) 3_556
Co1 O1 2.055(8) 9_556
Co1 O2 2.183(8) .
Co1 O2 2.183(8) 9_556
O1 C1 1.234(11) .
O2 C4 1.23(4) 2
O2 C4 1.23(4) .
O2 Co1 2.183(8) 2
C1 O1 1.234(11) 12
C1 C2 1.52(2) .
C2 C3 1.383(16) 12
C2 C3 1.383(16) .
C3 C3 1.42(3) 8_545
N1 C4 1.25(4) 2
N1 C4 1.25(4) .
N1 C6 1.45(5) .
N1 C6 1.45(5) 2
N1 C5 1.52(2) 2
N1 C5 1.52(2) .
C4 C4 1.04(8) 2
C4 C5 1.54(5) 2
C5 C4 1.54(5) 2
C5 C6 1.63(7) 2
C6 C6 1.11(15) 2
C6 C5 1.63(7) 2
